data_2105756
loop_
_publ_author_name
'Sanphui, Palash'
'Rajput, Lalit'

_publ_section_title
;
 Tuning solubility and stability of hydrochlorothiazide co-crystals
;
_journal_coeditor_code BI5011
_journal_issue 1
_journal_name_full 'Acta Crystallographica Section B'
_journal_page_first 81
_journal_page_last 90
_journal_paper_doi 10.1107/S2052520613026917
_journal_volume 70
_journal_year 2014
_chemical_formula_moiety 'C7 H8 Cl N3 O4 S2, 2(C7 H7 N O2)'
_chemical_formula_sum 'C21 H22 Cl N5 O8 S2'
_chemical_formula_weight 572.01
_chemical_melting_point 448.9
_space_group_IT_number 14
_symmetry_cell_setting monoclinic
_symmetry_space_group_name_Hall '-P 2ybc'
_symmetry_space_group_name_H-M 'P 1 21/c 1'
_atom_sites_solution_hydrogens geom
_atom_sites_solution_primary direct
_atom_sites_solution_secondary difmap
_audit_creation_method SHELXL-97
_cell_angle_alpha 90.00
_cell_angle_beta 110.905(6)
_cell_angle_gamma 90.00
_cell_formula_units_Z 4
_cell_length_a 12.7042(13)
_cell_length_b 10.8626(7)
_cell_length_c 18.5745(18)
_cell_measurement_reflns_used 6230
_cell_measurement_temperature 150(2)
_cell_measurement_theta_max 27.5
_cell_measurement_theta_min 1.7
_cell_volume 2394.6(4)
_computing_cell_refinement CrystalClear
_computing_data_collection 'CrystalClear (Rigaku, 2009)'
_computing_data_reduction CrystalClear
_computing_molecular_graphics 'XSEED (Barbour, 2001)'
_computing_publication_material 'PLATON (Spek, 2009)'
_computing_structure_refinement 'SHELXL-97 (Sheldrick, 2008)'
_computing_structure_solution 'SHELXS-97 (Sheldrick, 2008)'
_diffrn_ambient_temperature 150(2)
_diffrn_measured_fraction_theta_full 0.998
_diffrn_measured_fraction_theta_max 0.998
_diffrn_measurement_device_type 'Rigaku XtaLAB mini'
_diffrn_measurement_method \w-scans
_diffrn_radiation_monochromator graphite
_diffrn_radiation_source 'fine-focus sealed tube'
_diffrn_radiation_type MoK\a
_diffrn_radiation_wavelength 0.71073
_diffrn_reflns_av_R_equivalents 0.1067
_diffrn_reflns_av_sigmaI/netI 0.0642
_diffrn_reflns_limit_h_max 16
_diffrn_reflns_limit_h_min -16
_diffrn_reflns_limit_k_max 14
_diffrn_reflns_limit_k_min -14
_diffrn_reflns_limit_l_max 24
_diffrn_reflns_limit_l_min -24
_diffrn_reflns_number 24989
_diffrn_reflns_theta_full 27.53
_diffrn_reflns_theta_max 27.53
_diffrn_reflns_theta_min 1.72
_diffrn_standards_number 0
_exptl_absorpt_coefficient_mu 0.393
_exptl_absorpt_correction_T_max 1.000
_exptl_absorpt_correction_T_min 0.985
_exptl_absorpt_correction_type multi-scan
_exptl_absorpt_process_details 'SADABS (Sheldrick, 2008)'
_exptl_crystal_colour colourless
_exptl_crystal_density_diffrn 1.587
_exptl_crystal_density_method 'not measured'
_exptl_crystal_description rod
_exptl_crystal_F_000 1184
_exptl_crystal_size_max 0.40
_exptl_crystal_size_mid 0.20
_exptl_crystal_size_min 0.20
_refine_diff_density_max 0.385
_refine_diff_density_min -0.555
_refine_ls_extinction_method none
_refine_ls_goodness_of_fit_ref 1.130
_refine_ls_hydrogen_treatment mixed
_refine_ls_matrix_type full
_refine_ls_number_parameters 374
_refine_ls_number_reflns 5505
_refine_ls_number_restraints 0
_refine_ls_restrained_S_all 1.130
_refine_ls_R_factor_all 0.0512
_refine_ls_R_factor_gt 0.0443
_refine_ls_shift/su_max 0.001
_refine_ls_shift/su_mean 0.000
_refine_ls_structure_factor_coef Fsqd
_refine_ls_weighting_details 'calc w=1/[\s^2^(Fo^2^)+(0.0688P)^2^+0.5786P] where P=(Fo^2^+2Fc^2^)/3'
_refine_ls_weighting_scheme calc
_refine_ls_wR_factor_gt 0.1205
_refine_ls_wR_factor_ref 0.1392
_reflns_number_gt 4896
_reflns_number_total 5505
_reflns_threshold_expression I>2\s(I)
_cod_data_source_file bi5011sup1.cif
_cod_data_source_block HCT-PABA
_cod_original_sg_symbol_H-M 'P 21/c'
_cod_database_code 2105756

loop_
_symmetry_equiv_pos_as_xyz
'x, y, z'
'-x, y+1/2, -z+1/2'
'-x, -y, -z'
'x, -y-1/2, z-1/2'

loop_
_atom_site_type_symbol
_atom_site_label
_atom_site_fract_x
_atom_site_fract_y
_atom_site_fract_z
_atom_site_U_iso_or_equiv
_atom_site_adp_type
_atom_site_calc_flag
_atom_site_refinement_flags
_atom_site_occupancy
_atom_site_symmetry_multiplicity
Cl Cl1 0.54311(4) 0.98431(5) 0.59525(3) 0.02861(14) Uani d . 1 1
S S1 0.78391(4) 0.93073(4) 0.57049(3) 0.02260(14) Uani d . 1 1
S S2 0.96912(4) 0.83564(4) 0.87657(3) 0.02217(14) Uani d . 1 1
O O1 0.89760(13) 0.89278(14) 0.58331(8) 0.0303(3) Uani d . 1 1
O O2 0.69328(14) 0.87103(13) 0.51175(8) 0.0321(3) Uani d . 1 1
O O3 1.03409(12) 0.74102(14) 0.85759(8) 0.0306(3) Uani d . 1 1
O O4 1.02489(13) 0.94838(14) 0.90824(9) 0.0328(4) Uani d . 1 1
N N1 0.73297(16) 0.86940(17) 0.87536(10) 0.0263(4) Uani d . 1 1
H H1A 0.675(3) 0.863(3) 0.8795(18) 0.045(8) Uiso d . 1 1
N N2 0.91681(15) 0.77752(17) 0.93698(10) 0.0242(3) Uani d . 1 1
H H2 0.905(2) 0.710(3) 0.9289(16) 0.037(8) Uiso d . 1 1
N N3 0.77732(18) 1.07567(16) 0.54761(10) 0.0269(4) Uani d . 1 1
H H3A 0.834(3) 1.121(3) 0.5743(17) 0.041(8) Uiso d . 1 1
H H3B 0.715(2) 1.108(2) 0.5423(14) 0.027(6) Uiso d . 1 1
C C1 0.85794(16) 0.88280(16) 0.72392(10) 0.0207(4) Uani d . 1 1
H H1 0.9284 0.8686 0.7183 0.025 Uiso calc R 1 1
C C2 0.76514(16) 0.91518(16) 0.65984(11) 0.0207(4) Uani d . 1 1
C C3 0.66188(16) 0.93532(16) 0.67032(11) 0.0217(4) Uani d . 1 1
C C4 0.65159(16) 0.91995(17) 0.74124(11) 0.0227(4) Uani d . 1 1
H H4 0.5803 0.9319 0.7461 0.027 Uiso calc R 1 1
C C5 0.74532(16) 0.88667(16) 0.80680(10) 0.0203(4) Uani d . 1 1
C C6 0.84951(16) 0.87079(16) 0.79616(11) 0.0199(4) Uani d . 1 1
C C7 0.82793(17) 0.85309(18) 0.94724(11) 0.0252(4) Uani d . 1 1
H H7A 0.8013 0.8136 0.9857 0.030 Uiso calc R 1 1
H H7B 0.8592 0.9347 0.9676 0.030 Uiso calc R 1 1
O O5 0.36984(13) 0.78704(14) 0.93242(9) 0.0289(3) Uani d . 1 1
H H5 0.418(3) 0.816(3) 0.9780(18) 0.044(8) Uiso d . 1 1
O O6 0.51525(12) 0.83489(13) 0.89678(8) 0.0284(3) Uani d . 1 1
N N4 0.1554(2) 0.6710(2) 0.57380(12) 0.0421(5) Uani d . 1 1
H H4A 0.080(3) 0.661(3) 0.561(2) 0.064(10) Uiso d . 1 1
H H4B 0.184(3) 0.659(3) 0.542(2) 0.048(9) Uiso d . 1 1
C C8 0.41772(17) 0.79651(17) 0.87988(11) 0.0226(4) Uani d . 1 1
C C9 0.34785(17) 0.75939(17) 0.80156(11) 0.0222(4) Uani d . 1 1
C C10 0.39743(17) 0.74947(19) 0.74583(12) 0.0264(4) Uani d . 1 1
H H10 0.4759 0.7642 0.7599 0.032 Uiso calc R 1 1
C C11 0.33462(19) 0.71859(19) 0.67065(12) 0.0292(4) Uani d . 1 1
H H11 0.3703 0.7107 0.6338 0.035 Uiso calc R 1 1
C C12 0.21853(18) 0.69878(18) 0.64846(12) 0.0281(4) Uani d . 1 1
C C13 0.16818(17) 0.70697(18) 0.70463(12) 0.0279(4) Uani d . 1 1
H H13 0.0898 0.6914 0.6907 0.033 Uiso calc R 1 1
C C14 0.23210(17) 0.73750(17) 0.78000(12) 0.0250(4) Uani d . 1 1
H H14 0.1971 0.7436 0.8173 0.030 Uiso calc R 1 1
O O7 0.64972(14) 0.59504(15) 0.53563(9) 0.0325(3) Uani d . 1 1
H H7O 0.604(3) 0.612(3) 0.494(2) 0.075(12) Uiso d . 1 1
O O8 0.50291(13) 0.64480(16) 0.56920(9) 0.0358(4) Uani d . 1 1
N N5 0.87033(18) 0.50847(17) 0.89727(11) 0.0299(4) Uani d . 1 1
H H5A 0.935(3) 0.471(3) 0.9068(19) 0.054(9) Uiso d . 1 1
H H5B 0.839(3) 0.478(2) 0.9260(18) 0.042(8) Uiso d . 1 1
C C15 0.60146(18) 0.61083(17) 0.58688(11) 0.0253(4) Uani d . 1 1
C C16 0.67374(17) 0.58307(17) 0.66703(11) 0.0237(4) Uani d . 1 1
C C17 0.78858(18) 0.56006(18) 0.68765(12) 0.0258(4) Uani d . 1 1
H H17 0.8224 0.5620 0.6496 0.031 Uiso calc R 1 1
C C18 0.85355(18) 0.53439(18) 0.76365(12) 0.0266(4) Uani d . 1 1
H H18 0.9320 0.5198 0.7776 0.032 Uiso calc R 1 1
C C19 0.80391(18) 0.52988(17) 0.82028(11) 0.0247(4) Uani d . 1 1
C C20 0.68879(19) 0.55347(19) 0.79923(12) 0.0281(4) Uani d . 1 1
H H20 0.6545 0.5516 0.8370 0.034 Uiso calc R 1 1
C C21 0.62492(18) 0.57954(18) 0.72343(12) 0.0272(4) Uani d . 1 1
H H21 0.5466 0.5953 0.7095 0.033 Uiso calc R 1 1

loop_
_atom_site_aniso_label
_atom_site_aniso_U_11
_atom_site_aniso_U_22
_atom_site_aniso_U_33
_atom_site_aniso_U_12
_atom_site_aniso_U_13
_atom_site_aniso_U_23
Cl1 0.0208(3) 0.0379(3) 0.0220(3) 0.00102(18) 0.00136(19) 0.00392(18)
S1 0.0263(3) 0.0260(2) 0.0159(2) -0.00045(17) 0.00809(19) -0.00101(16)
S2 0.0167(2) 0.0321(3) 0.0167(2) -0.00148(17) 0.00476(18) 0.00198(17)
O1 0.0301(8) 0.0410(8) 0.0237(7) 0.0069(6) 0.0144(6) 0.0019(6)
O2 0.0381(9) 0.0348(7) 0.0203(7) -0.0063(6) 0.0065(6) -0.0073(6)
O3 0.0213(7) 0.0455(8) 0.0254(7) 0.0082(6) 0.0087(6) 0.0051(6)
O4 0.0295(8) 0.0409(8) 0.0238(7) -0.0129(6) 0.0044(6) -0.0009(6)
N1 0.0202(9) 0.0402(9) 0.0212(8) 0.0005(7) 0.0108(7) 0.0035(7)
N2 0.0232(9) 0.0300(9) 0.0196(8) -0.0009(7) 0.0078(6) 0.0033(7)
N3 0.0293(10) 0.0279(8) 0.0239(9) -0.0005(7) 0.0100(7) 0.0026(7)
C1 0.0195(9) 0.0244(8) 0.0194(9) -0.0003(7) 0.0083(7) 0.0007(7)
C2 0.0221(10) 0.0232(8) 0.0170(8) -0.0013(7) 0.0071(7) -0.0004(7)
C3 0.0200(9) 0.0230(8) 0.0198(9) -0.0009(7) 0.0043(7) 0.0004(7)
C4 0.0173(9) 0.0277(9) 0.0237(9) -0.0015(7) 0.0080(7) 0.0002(7)
C5 0.0192(9) 0.0235(8) 0.0197(9) -0.0021(7) 0.0088(7) 0.0000(7)
C6 0.0178(9) 0.0242(8) 0.0190(8) -0.0015(7) 0.0079(7) 0.0001(7)
C7 0.0255(10) 0.0328(9) 0.0188(9) -0.0009(8) 0.0100(8) 0.0010(7)
O5 0.0267(8) 0.0406(8) 0.0223(7) -0.0086(6) 0.0121(6) -0.0062(6)
O6 0.0219(7) 0.0400(8) 0.0233(7) -0.0064(6) 0.0082(6) -0.0043(6)
N4 0.0388(13) 0.0529(12) 0.0251(10) -0.0029(10) -0.0001(9) -0.0066(9)
C8 0.0224(9) 0.0239(8) 0.0222(9) -0.0005(7) 0.0090(7) -0.0018(7)
C9 0.0219(9) 0.0233(8) 0.0211(9) -0.0008(7) 0.0075(7) -0.0003(7)
C10 0.0218(10) 0.0330(10) 0.0247(10) -0.0038(8) 0.0087(8) -0.0029(8)
C11 0.0318(11) 0.0354(10) 0.0225(10) -0.0032(9) 0.0125(8) -0.0043(8)
C12 0.0302(11) 0.0253(9) 0.0231(10) 0.0005(8) 0.0028(8) -0.0010(7)
C13 0.0199(10) 0.0303(9) 0.0301(11) -0.0004(8) 0.0047(8) -0.0002(8)
C14 0.0218(10) 0.0277(9) 0.0259(10) -0.0007(7) 0.0089(8) -0.0006(7)
O7 0.0306(9) 0.0478(9) 0.0207(8) 0.0070(7) 0.0110(6) 0.0068(6)
O8 0.0277(8) 0.0566(10) 0.0232(8) 0.0097(7) 0.0093(6) 0.0078(7)
N5 0.0307(10) 0.0356(9) 0.0212(9) 0.0016(8) 0.0067(8) 0.0023(7)
C15 0.0278(10) 0.0258(9) 0.0239(10) 0.0002(8) 0.0113(8) 0.0022(7)
C16 0.0253(10) 0.0240(8) 0.0211(9) 0.0000(7) 0.0072(8) 0.0011(7)
C17 0.0274(11) 0.0282(9) 0.0239(10) -0.0005(8) 0.0116(8) -0.0009(7)
C18 0.0233(10) 0.0300(9) 0.0251(10) 0.0029(8) 0.0071(8) -0.0011(8)
C19 0.0291(11) 0.0229(9) 0.0207(9) -0.0017(7) 0.0071(8) -0.0020(7)
C20 0.0298(11) 0.0343(10) 0.0223(10) -0.0019(8) 0.0116(8) -0.0010(8)
C21 0.0245(10) 0.0325(10) 0.0261(10) -0.0003(8) 0.0108(8) -0.0003(8)

loop_
_atom_type_symbol
_atom_type_description
_atom_type_scat_dispersion_real
_atom_type_scat_dispersion_imag
_atom_type_scat_source
C C 0.0033 0.0016 'International Tables Vol C Tables 4.2.6.8 and 6.1.1.4'
H H 0.0000 0.0000 'International Tables Vol C Tables 4.2.6.8 and 6.1.1.4'
Cl Cl 0.1484 0.1585 'International Tables Vol C Tables 4.2.6.8 and 6.1.1.4'
N N 0.0061 0.0033 'International Tables Vol C Tables 4.2.6.8 and 6.1.1.4'
O O 0.0106 0.0060 'International Tables Vol C Tables 4.2.6.8 and 6.1.1.4'
S S 0.1246 0.1234 'International Tables Vol C Tables 4.2.6.8 and 6.1.1.4'

loop_
_geom_angle_atom_site_label_1
_geom_angle_atom_site_label_2
_geom_angle_atom_site_label_3
_geom_angle
O2 S1 O1 118.99(9)
O2 S1 N3 106.73(10)
O1 S1 N3 106.02(10)
O2 S1 C2 109.38(9)
O1 S1 C2 106.34(9)
N3 S1 C2 109.06(9)
O4 S2 O3 117.95(10)
O4 S2 N2 108.27(9)
O3 S2 N2 107.69(9)
O4 S2 C6 108.39(9)
O3 S2 C6 110.24(9)
N2 S2 C6 103.29(9)
C5 N1 C7 122.99(17)
C5 N1 H1A 123(2)
C7 N1 H1A 114(2)
C7 N2 S2 113.43(13)
C7 N2 H2 118(2)
S2 N2 H2 110(2)
S1 N3 H3A 116.7(19)
S1 N3 H3B 113.4(17)
H3A N3 H3B 113(2)
C2 C1 C6 121.13(18)
C2 C1 H1 119.4
C6 C1 H1 119.4
C1 C2 C3 117.89(17)
C1 C2 S1 118.13(14)
C3 C2 S1 123.97(15)
C4 C3 C2 121.52(18)
C4 C3 Cl1 116.97(15)
C2 C3 Cl1 121.49(15)
C3 C4 C5 121.07(18)
C3 C4 H4 119.5
C5 C4 H4 119.5
N1 C5 C4 120.16(18)
N1 C5 C6 122.90(18)
C4 C5 C6 116.93(17)
C1 C6 C5 121.39(17)
C1 C6 S2 120.11(15)
C5 C6 S2 118.50(14)
N1 C7 N2 111.99(16)
N1 C7 H7A 109.2
N2 C7 H7A 109.2
N1 C7 H7B 109.2
N2 C7 H7B 109.2
H7A C7 H7B 107.9
C8 O5 H5 109.0(19)
C12 N4 H4A 118(2)
C12 N4 H4B 122(2)
H4A N4 H4B 120(3)
O6 C8 O5 121.38(17)
O6 C8 C9 122.81(17)
O5 C8 C9 115.80(17)
C10 C9 C14 118.76(18)
C10 C9 C8 118.97(18)
C14 C9 C8 122.24(18)
C11 C10 C9 121.24(19)
C11 C10 H10 119.4
C9 C10 H10 119.4
C10 C11 C12 120.24(19)
C10 C11 H11 119.9
C12 C11 H11 119.9
N4 C12 C11 120.6(2)
N4 C12 C13 120.6(2)
C11 C12 C13 118.81(18)
C14 C13 C12 120.44(19)
C14 C13 H13 119.8
C12 C13 H13 119.8
C13 C14 C9 120.47(19)
C13 C14 H14 119.8
C9 C14 H14 119.8
C15 O7 H7O 108(3)
C19 N5 H5A 118(2)
C19 N5 H5B 118(2)
H5A N5 H5B 108(3)
O8 C15 O7 122.56(19)
O8 C15 C16 122.53(18)
O7 C15 C16 114.90(18)
C17 C16 C21 119.42(18)
C17 C16 C15 121.89(18)
C21 C16 C15 118.69(18)
C18 C17 C16 120.08(19)
C18 C17 H17 120.0
C16 C17 H17 120.0
C17 C18 C19 120.37(19)
C17 C18 H18 119.8
C19 C18 H18 119.8
C20 C19 N5 120.47(19)
C20 C19 C18 119.23(18)
N5 C19 C18 120.2(2)
C21 C20 C19 119.94(19)
C21 C20 H20 120.0
C19 C20 H20 120.0
C20 C21 C16 121.0(2)
C20 C21 H21 119.5
C16 C21 H21 119.5

loop_
_geom_bond_atom_site_label_1
_geom_bond_atom_site_label_2
_geom_bond_distance
Cl1 C3 1.733(2)
S1 O2 1.4283(15)
S1 O1 1.4379(16)
S1 N3 1.6251(18)
S1 C2 1.7670(19)
S2 O4 1.4319(15)
S2 O3 1.4387(15)
S2 N2 1.6222(17)
S2 C6 1.7511(19)
N1 C5 1.351(2)
N1 C7 1.456(3)
N1 H1A 0.77(3)
N2 C7 1.462(3)
N2 H2 0.75(3)
N3 H3A 0.87(3)
N3 H3B 0.84(3)
C1 C2 1.389(3)
C1 C6 1.390(2)
C1 H1 0.9500
C2 C3 1.410(3)
C3 C4 1.380(3)
C4 C5 1.413(3)
C4 H4 0.9500
C5 C6 1.417(3)
C7 H7A 0.9900
C7 H7B 0.9900
O5 C8 1.325(2)
O5 H5 0.91(3)
O6 C8 1.237(2)
N4 C12 1.365(3)
N4 H4A 0.91(4)
N4 H4B 0.81(3)
C8 C9 1.465(3)
C9 C10 1.395(3)
C9 C14 1.400(3)
C10 C11 1.380(3)
C10 H10 0.9500
C11 C12 1.399(3)
C11 H11 0.9500
C12 C13 1.408(3)
C13 C14 1.385(3)
C13 H13 0.9500
C14 H14 0.9500
O7 C15 1.315(2)
O7 H7O 0.81(4)
O8 C15 1.232(3)
N5 C19 1.396(3)
N5 H5A 0.88(4)
N5 H5B 0.84(3)
C15 C16 1.475(3)
C16 C17 1.392(3)
C16 C21 1.396(3)
C17 C18 1.386(3)
C17 H17 0.9500
C18 C19 1.407(3)
C18 H18 0.9500
C19 C20 1.396(3)
C20 C21 1.380(3)
C20 H20 0.9500
C21 H21 0.9500

loop_
_geom_hbond_atom_site_label_D
_geom_hbond_atom_site_label_H
_geom_hbond_atom_site_label_A
_geom_hbond_site_symmetry_A
_geom_hbond_distance_DH
_geom_hbond_distance_HA
_geom_hbond_distance_DA
_geom_hbond_angle_DHA
N1 H1A O6 . 0.77(3) 2.19(3) 2.955(2) 176(3)
N2 H2 N5 . 0.75(3) 2.27(3) 3.020(3) 176(3)
N3 H3A O3 2_756 0.87(3) 2.14(3) 3.009(2) 176(3)
N3 H3B O5 2_656 0.84(3) 2.35(3) 3.066(2) 144(2)
N4 H4A N2 4_475 0.91(4) 2.58(4) 3.235(3) 129(3)
O5 H5 O8 4_576 0.91(3) 1.70(3) 2.607(2) 172(3)
N5 H5A O1 2_746 0.88(4) 2.23(4) 3.105(3) 171(3)
N5 H5B N3 4_576 0.84(3) 2.71(3) 3.519(3) 164(3)
O7 H7O O6 4_575 0.81(4) 1.85(4) 2.647(2) 172(4)

loop_
_geom_torsion_atom_site_label_1
_geom_torsion_atom_site_label_2
_geom_torsion_atom_site_label_3
_geom_torsion_atom_site_label_4
_geom_torsion
O4 S2 N2 C7 65.13(16)
O3 S2 N2 C7 -166.31(14)
C6 S2 N2 C7 -49.67(16)
C6 C1 C2 C3 -0.1(3)
C6 C1 C2 S1 179.03(14)
O2 S1 C2 C1 135.13(15)
O1 S1 C2 C1 5.45(17)
N3 S1 C2 C1 -108.48(16)
O2 S1 C2 C3 -45.79(18)
O1 S1 C2 C3 -175.47(15)
N3 S1 C2 C3 70.60(18)
C1 C2 C3 C4 -2.0(3)
S1 C2 C3 C4 178.96(14)
C1 C2 C3 Cl1 176.37(14)
S1 C2 C3 Cl1 -2.7(2)
C2 C3 C4 C5 1.8(3)
Cl1 C3 C4 C5 -176.58(14)
C7 N1 C5 C4 -170.63(18)
C7 N1 C5 C6 10.5(3)
C3 C4 C5 N1 -178.53(18)
C3 C4 C5 C6 0.4(3)
C2 C1 C6 C5 2.3(3)
C2 C1 C6 S2 -177.55(14)
N1 C5 C6 C1 176.46(17)
C4 C5 C6 C1 -2.4(3)
N1 C5 C6 S2 -3.7(3)
C4 C5 C6 S2 177.46(13)
O4 S2 C6 C1 87.26(16)
O3 S2 C6 C1 -43.21(17)
N2 S2 C6 C1 -158.03(15)
O4 S2 C6 C5 -92.61(16)
O3 S2 C6 C5 136.92(15)
N2 S2 C6 C5 22.10(17)
C5 N1 C7 N2 -39.1(3)
S2 N2 C7 N1 60.4(2)
O6 C8 C9 C10 9.6(3)
O5 C8 C9 C10 -170.63(17)
O6 C8 C9 C14 -168.18(19)
O5 C8 C9 C14 11.6(3)
C14 C9 C10 C11 -0.1(3)
C8 C9 C10 C11 -177.96(19)
C9 C10 C11 C12 1.2(3)
C10 C11 C12 N4 178.5(2)
C10 C11 C12 C13 -2.1(3)
N4 C12 C13 C14 -178.8(2)
C11 C12 C13 C14 1.8(3)
C12 C13 C14 C9 -0.7(3)
C10 C9 C14 C13 -0.2(3)
C8 C9 C14 C13 177.60(18)
O8 C15 C16 C17 -171.66(19)
O7 C15 C16 C17 9.2(3)
O8 C15 C16 C21 8.6(3)
O7 C15 C16 C21 -170.60(18)
C21 C16 C17 C18 -0.2(3)
C15 C16 C17 C18 179.96(18)
C16 C17 C18 C19 0.8(3)
C17 C18 C19 C20 -1.0(3)
C17 C18 C19 N5 -177.64(18)
N5 C19 C20 C21 177.32(19)
C18 C19 C20 C21 0.7(3)
C19 C20 C21 C16 -0.2(3)
C17 C16 C21 C20 -0.1(3)
C15 C16 C21 C20 179.73(19)
